data_1533170
loop_
_publ_author_name
'Foo, M.L.'
'Siegrist, T.'
'Lee Weili'
'Lawes, G.'
'Ramirez, A.P.'
'Cava, R.J.'
'Ong, N.P.'

_publ_section_title
;
 Electronic characterization of alkali ruthenium hollandites: K Ru4 O8, Rb
 Ru4 O8 and Cs0.8 Li0.2 Ru4 O8
;
_journal_name_full 'Materials Research Bulletin'
_journal_page_first 1663
_journal_page_last 1670
_journal_volume 39
_journal_year 2004
_chemical_formula_sum 'Cs0.79 Li0.21 O8 Ru4'
_chemical_name_systematic '(Cs0.79 Li0.21) (Ru4 O8)'
_space_group_IT_number 87
_symmetry_space_group_name_Hall '-I 4'
_symmetry_space_group_name_H-M 'I 4/m'
_cell_angle_alpha 90
_cell_angle_beta 90
_cell_angle_gamma 90
_cell_formula_units_Z 2
_cell_length_a 10.085
_cell_length_b 10.085
_cell_length_c 3.1218
_cell_volume 317.510
_citation_journal_id_ASTM MRBUAC
_cod_data_source_file Foo_MRBUAC_2004_1927.cif
_cod_data_source_block Cs0.79Li0.21O8Ru4
_cod_original_cell_volume 317.5096
_cod_database_code 1533170

loop_
_symmetry_equiv_pos_as_xyz
x,y,z
-y,x,z
-x,-y,z
y,-x,z
-x,-y,-z
y,-x,-z
x,y,-z
-y,x,-z
x+1/2,y+1/2,z+1/2
-y+1/2,x+1/2,z+1/2
-x+1/2,-y+1/2,z+1/2
y+1/2,-x+1/2,z+1/2
-x+1/2,-y+1/2,-z+1/2
y+1/2,-x+1/2,-z+1/2
x+1/2,y+1/2,-z+1/2
-y+1/2,x+1/2,-z+1/2

loop_
_atom_site_label
_atom_site_type_symbol
_atom_site_fract_x
_atom_site_fract_y
_atom_site_fract_z
_atom_site_occupancy
_atom_site_U_iso_or_equiv
Ru1 Ru+3 0.3501 0.1638 0 1 0.0
Cs1 Cs+1 0 0 0.5 0.79 0.0
O1 O-2 0.16 0.202 0 1 0.0
Li1 Li+1 0 0 0.5 0.21 0.0
O2 O-2 0.541 0.16 0 1 0.0
